data_4128848
loop_
_publ_author_name
'Bhardwaj, Rajni M.'
'McMahon, Jennifer A.'
'Nyman, Jonas'
'Price, Louise S.'
'Konar, Sumit'
'Oswald, Iain D. H.'
'Pulham, Colin R.'
'Price, Sarah L.'
'Reutzel-Edens, Susan M'

_publ_section_title
;
 A Prolific Solvate Former, Galunisertib, under the Pressure of Crystal
 Structure Prediction, Produces Ten Diverse Polymorphs.
;
_journal_issue 35
_journal_name_full 'Journal of the American Chemical Society'
_journal_page_first 13887
_journal_page_last 13897
_journal_paper_doi 10.1021/jacs.9b06634
_journal_volume 141
_journal_year 2019
_chemical_formula_moiety 'C22 H19 N5 O'
_chemical_formula_sum 'C22 H19 N5 O'
_chemical_formula_weight 369.42
_space_group_crystal_system monoclinic
_space_group_IT_number 15
_space_group_name_Hall '-C 2yc'
_space_group_name_H-M_alt 'C 1 2/c 1'
_atom_sites_solution_hydrogens geom
_audit_creation_date 2019-06-04
_audit_creation_method
;
Olex2 1.2
(compiled 2018.05.29 svn.r3508 for OlexSys, GUI svn.r5506)
;
_cell_angle_alpha 90
_cell_angle_beta 133.55(3)
_cell_angle_gamma 90
_cell_formula_units_Z 8
_cell_length_a 27.938(4)
_cell_length_b 8.0817(7)
_cell_length_c 22.004(3)
_cell_measurement_reflns_used 1711
_cell_measurement_temperature 100.0
_cell_measurement_theta_max 54.7540
_cell_measurement_theta_min 5.5360
_cell_volume 3601(2)
_computing_cell_refinement 'CrysAlisPro 1.171.38.43 (Rigaku OD, 2015)'
_computing_data_collection 'CrysAlisPro 1.171.38.43 (Rigaku OD, 2015)'
_computing_data_reduction 'CrysAlisPro 1.171.38.43 (Rigaku OD, 2015)'
_computing_molecular_graphics 'Olex2 (Dolomanov et al., 2009)'
_computing_publication_material 'Olex2 (Dolomanov et al., 2009)'
_computing_structure_refinement 'ShelXL (Sheldrick, 2015)'
_computing_structure_solution 'ShelXT (Sheldrick, 2015)'
_diffrn_ambient_environment N~2~
_diffrn_ambient_temperature 100.0
_diffrn_detector 'CCD plate'
_diffrn_detector_area_resol_mean 5.1574
_diffrn_detector_type Atlas
_diffrn_measured_fraction_theta_full 0.991
_diffrn_measured_fraction_theta_max 0.991
_diffrn_measurement_details
;
List of Runs (angles in degrees, time in seconds):

  # Type    Start    End  Width  t~exp~   \w     \q     \k     \f   Frames
--------------------------------------------------------------------------
  1  \w    -23.00  73.00   1.00    7.50    --    0.00  38.00 -60.00   96
  2  \w    -86.00 -34.00   1.00    7.50    --    0.00 178.00  90.00   52
  3  \w     -1.00  94.00   1.00   17.50    --   71.40 -38.00   0.00   95
  4  \w      1.00  98.00   1.00   17.50    --   71.40 -57.00  90.00   97
  5  \w     49.00 144.00   1.00   17.50    --   71.40  38.00-150.00   95
  6  \w     94.00 143.00   1.00   17.50    --   71.40 125.00 -60.00   49
  7  \w     94.00 143.00   1.00   17.50    --   71.40 125.00 -90.00   49
  8  \w     -7.00 108.00   1.00   17.50    --   71.40 -19.00-120.00  115
  9  \w    -73.00  23.00   1.00    7.50    --    0.00 -38.00 -60.00   96
 10  \w    -31.00  74.00   1.00    7.50    --    0.00  77.00  30.00  105
 11  \w     45.00 142.00   1.00   17.50    --   71.40  57.00  30.00   97
 12  \w     45.00 106.00   1.00   17.50    --   71.40  57.00 -60.00   61
;
_diffrn_measurement_device 'four-circle diffractometer'
_diffrn_measurement_device_type 'Rigaku Oxford Diffraction SuperNova'
_diffrn_measurement_method '\w scans'
_diffrn_orient_matrix_type 'CrysAlisPro convention (1999,Acta A55,543-557)'
_diffrn_orient_matrix_UB_11 -0.0079653000
_diffrn_orient_matrix_UB_12 0.1162109000
_diffrn_orient_matrix_UB_13 -0.0558660000
_diffrn_orient_matrix_UB_21 -0.0572485000
_diffrn_orient_matrix_UB_22 -0.1077030000
_diffrn_orient_matrix_UB_23 -0.0309959000
_diffrn_orient_matrix_UB_31 -0.0495510000
_diffrn_orient_matrix_UB_32 0.1060166000
_diffrn_orient_matrix_UB_33 0.0301489000
_diffrn_radiation_monochromator mirror
_diffrn_radiation_probe x-ray
_diffrn_radiation_type CuK\a
_diffrn_radiation_wavelength 1.54184
_diffrn_reflns_av_R_equivalents 0.0840
_diffrn_reflns_av_unetI/netI 0.0843
_diffrn_reflns_Laue_measured_fraction_full 0.991
_diffrn_reflns_Laue_measured_fraction_max 0.991
_diffrn_reflns_limit_h_max 30
_diffrn_reflns_limit_h_min -30
_diffrn_reflns_limit_k_max 8
_diffrn_reflns_limit_k_min -8
_diffrn_reflns_limit_l_max 23
_diffrn_reflns_limit_l_min -23
_diffrn_reflns_number 8913
_diffrn_reflns_point_group_measured_fraction_full 0.991
_diffrn_reflns_point_group_measured_fraction_max 0.991
_diffrn_reflns_theta_full 56.285
_diffrn_reflns_theta_max 56.285
_diffrn_reflns_theta_min 4.055
_diffrn_source 'micro-focus sealed X-ray tube'
_diffrn_source_type 'SuperNova (Cu) X-ray Source'
_exptl_absorpt_coefficient_mu 0.702
_exptl_absorpt_correction_T_max 1.00000
_exptl_absorpt_correction_T_min 0.51238
_exptl_absorpt_correction_type multi-scan
_exptl_absorpt_process_details
;
CrysAlisPro 1.171.38.43 (Rigaku Oxford Diffraction, 2015)
Empirical absorption correction using spherical harmonics,
 implemented in SCALE3 ABSPACK scaling algorithm.
;
_exptl_crystal_colour colourless
_exptl_crystal_colour_primary colourless
_exptl_crystal_density_diffrn 1.363
_exptl_crystal_description plate
_exptl_crystal_F_000 1552
_exptl_crystal_size_max 0.119
_exptl_crystal_size_mid 0.082
_exptl_crystal_size_min 0.01
_refine_diff_density_max 0.281
_refine_diff_density_min -0.294
_refine_diff_density_rms 0.067
_refine_ls_extinction_method none
_refine_ls_goodness_of_fit_ref 1.068
_refine_ls_hydrogen_treatment constr
_refine_ls_matrix_type full
_refine_ls_number_parameters 242
_refine_ls_number_reflns 2345
_refine_ls_number_restraints 0
_refine_ls_restrained_S_all 1.068
_refine_ls_R_factor_all 0.1078
_refine_ls_R_factor_gt 0.0681
_refine_ls_shift/su_max 0.000
_refine_ls_shift/su_mean 0.000
_refine_ls_structure_factor_coef Fsqd
_refine_ls_weighting_details 'w=1/[\s^2^(Fo^2^)+(0.0857P)^2^] where P=(Fo^2^+2Fc^2^)/3'
_refine_ls_weighting_scheme calc
_refine_ls_wR_factor_gt 0.1535
_refine_ls_wR_factor_ref 0.1761
_reflns_Friedel_coverage 0.000
_reflns_number_gt 1581
_reflns_number_total 2345
_reflns_threshold_expression 'I > 2\s(I)'
_cod_data_source_file ja9b06634_si_001.cif
_cod_data_source_block Galunisertib_FORM_X
_cod_original_cell_volume 3600.7(13)
_cod_database_code 4128848
_shelx_shelxl_version_number 2018/3
_chemical_oxdiff_formula 'C22 H19 N5 O'
_chemical_oxdiff_usercomment 'VT sample from pressure cell'
_shelx_space_group_comment
;
The symmetry employed for this shelxl refinement is uniquely defined
by the following loop, which should always be used as a source of
symmetry information in preference to the above space-group names.
They are only intended as comments.
;
_shelx_estimated_absorpt_t_max 0.993
_shelx_estimated_absorpt_t_min 0.921
_reflns_odcompleteness_completeness 99.22
_reflns_odcompleteness_iscentric 1
_reflns_odcompleteness_theta 56.06
_olex2_refinement_description
;
1. Others
 Fixed Uiso: H5A(0.036) H5B(0.036) H14A(0.038) H14B(0.038) H12A(0.04)
 H12B(0.04) H20(0.037) H2(0.033) H13A(0.041) H13B(0.041) H8(0.035) H7(0.036)
 H5(0.029) H18(0.037) H19(0.042) H1(0.034) H22A(0.067) H22B(0.067) H22C(0.067)
 Fixed X: H5A(0.511754) H5B(0.476803) H14A(0.25879) H14B(0.276563)
 H12A(0.440991) H12B(0.38871) H20(0.519972) H2(0.222214) H13A(0.359519)
 H13B(0.317895) H8(0.197979) H7(0.297782) H5(0.393067) H18(0.510559)
 H19(0.56428) H1(0.130846) H22A(0.351104) H22B(0.418532) H22C(0.395833)
 Fixed Y: H5A(0.751332) H5B(0.670548) H14A(0.577475) H14B(0.74762)
 H12A(0.61959) H12B(0.475977) H20(0.229799) H2(0.423993) H13A(0.810897)
 H13B(0.695511) H8(0.648518) H7(0.738994) H5(0.615353) H18(0.060757)
 H19(0.069164) H1(0.450769) H22A(0.170156) H22B(0.1334) H22C(0.320287)
 Fixed Z: H5A(0.317049) H5B(0.34017) H14A(0.419879) H14B(0.400659)
 H12A(0.627413) H12B(0.599044) H20(0.536388) H2(0.291779) H13A(0.53975)
 H13B(0.549017) H8(0.032366) H7(0.077597) H5(0.316441) H18(0.355622)
 H19(0.496851) H1(0.149906) H22A(0.18977) H22B(0.213293) H22C(0.205341)
;
_olex2_diffrn_ambient_temperature_device 'Oxford Cryosystems Cryostream 700+'
_olex2_submission_special_instructions 'No special instructions were received'
_oxdiff_exptl_absorpt_empirical_details
;
Empirical correction (ABSPACK) includes:
- Absorption correction using spherical harmonics
- Frame scaling
;
_oxdiff_exptl_absorpt_empirical_full_max 1.544
_oxdiff_exptl_absorpt_empirical_full_min 0.639

loop_
_space_group_symop_operation_xyz
'x, y, z'
'-x, y, -z+1/2'
'x+1/2, y+1/2, z'
'-x+1/2, y+1/2, -z+1/2'
'-x, -y, -z'
'x, -y, z-1/2'
'-x+1/2, -y+1/2, -z'
'x+1/2, -y+1/2, z-1/2'

loop_
_atom_site_label
_atom_site_type_symbol
_atom_site_fract_x
_atom_site_fract_y
_atom_site_fract_z
_atom_site_U_iso_or_equiv
_atom_site_adp_type
_atom_site_occupancy
_atom_site_site_symmetry_order
_atom_site_calc_flag
_atom_site_refinement_flags_posn
O1 O 0.41308(13) 0.8152(4) 0.17137(17) 0.0319(8) Uani 1 1 d .
N1 N 0.17443(16) 0.5318(4) 0.1150(2) 0.0288(9) Uani 1 1 d .
N5 N 0.47508(16) 0.7196(4) 0.3030(2) 0.0300(10) Uani 1 1 d .
H5A H 0.511754 0.751332 0.317049 0.036 Uiso 1 1 calc R
H5B H 0.476803 0.670548 0.340170 0.036 Uiso 1 1 calc R
N4 N 0.40700(15) 0.2972(4) 0.3364(2) 0.0269(9) Uani 1 1 d .
N3 N 0.39567(16) 0.5175(4) 0.5137(2) 0.0289(9) Uani 1 1 d .
N2 N 0.43787(15) 0.4235(4) 0.5179(2) 0.0276(9) Uani 1 1 d .
C11 C 0.40789(18) 0.4084(5) 0.4372(2) 0.0247(10) Uani 1 1 d .
C14 C 0.2953(2) 0.6489(6) 0.4373(3) 0.0320(11) Uani 1 1 d .
H14A H 0.258790 0.577475 0.419879 0.038 Uiso 1 1 calc R
H14B H 0.276563 0.747620 0.400659 0.038 Uiso 1 1 calc R
C12 C 0.3979(2) 0.5692(6) 0.5792(2) 0.0331(12) Uani 1 1 d .
H12A H 0.440991 0.619590 0.627413 0.040 Uiso 1 1 calc R
H12B H 0.388710 0.475977 0.599044 0.040 Uiso 1 1 calc R
C20 C 0.4982(2) 0.2218(6) 0.4792(3) 0.0308(12) Uani 1 1 d .
H20 H 0.519972 0.229799 0.536388 0.037 Uiso 1 1 calc R
C16 C 0.43861(19) 0.3047(5) 0.4166(2) 0.0252(11) Uani 1 1 d .
C15 C 0.34061(19) 0.5567(6) 0.4358(2) 0.0279(11) Uani 1 1 d .
C2 C 0.22772(19) 0.4631(5) 0.2562(2) 0.0276(11) Uani 1 1 d .
H2 H 0.222214 0.423993 0.291779 0.033 Uiso 1 1 calc R
C17 C 0.4332(2) 0.2081(5) 0.3139(3) 0.0286(11) Uani 1 1 d .
C21 C 0.4171(2) 0.7457(6) 0.2256(3) 0.0279(11) Uani 1 1 d .
C10 C 0.34512(18) 0.4923(5) 0.3817(2) 0.0239(11) Uani 1 1 d .
C13 C 0.3417(2) 0.6981(6) 0.5306(2) 0.0339(12) Uani 1 1 d .
H13A H 0.359519 0.810897 0.539750 0.041 Uiso 1 1 calc R
H13B H 0.317895 0.695511 0.549017 0.041 Uiso 1 1 calc R
C9 C 0.23624(9) 0.5782(3) 0.14754(14) 0.0252(11) Uani 1 1 d .
C8 C 0.23758(9) 0.6418(4) 0.09003(10) 0.0292(11) Uani 1 1 d G
H8 H 0.197979 0.648518 0.032366 0.035 Uiso 1 1 calc R
C7 C 0.29686(12) 0.6955(3) 0.11690(13) 0.0300(11) Uani 1 1 d G
H7 H 0.297782 0.738994 0.077597 0.036 Uiso 1 1 calc R
C6 C 0.35481(9) 0.6857(3) 0.20127(14) 0.0233(10) Uani 1 1 d G
C5 C 0.35347(9) 0.6221(3) 0.25878(10) 0.0240(10) Uani 1 1 d G
H5 H 0.393067 0.615353 0.316441 0.029 Uiso 1 1 calc R
C4 C 0.29418(12) 0.5683(3) 0.23191(13) 0.0244(10) Uani 1 1 d G
C18 C 0.4925(2) 0.1224(5) 0.3726(3) 0.0308(11) Uani 1 1 d .
H18 H 0.510559 0.060757 0.355622 0.037 Uiso 1 1 calc R
C3 C 0.29007(19) 0.5035(5) 0.2899(2) 0.0254(11) Uani 1 1 d .
C19 C 0.5244(2) 0.1288(6) 0.4559(3) 0.0350(12) Uani 1 1 d .
H19 H 0.564280 0.069164 0.496851 0.042 Uiso 1 1 calc R
C1 C 0.17271(19) 0.4795(5) 0.1702(2) 0.0282(11) Uani 1 1 d .
H1 H 0.130846 0.450769 0.149906 0.034 Uiso 1 1 calc R
C22 C 0.3965(2) 0.2080(6) 0.2227(3) 0.0448(14) Uani 1 1 d .
H22A H 0.351104 0.170156 0.189770 0.067 Uiso 1 1 calc GR
H22B H 0.418532 0.133400 0.213293 0.067 Uiso 1 1 calc GR
H22C H 0.395833 0.320287 0.205341 0.067 Uiso 1 1 calc GR

loop_
_atom_site_aniso_label
_atom_site_aniso_U_11
_atom_site_aniso_U_22
_atom_site_aniso_U_33
_atom_site_aniso_U_23
_atom_site_aniso_U_13
_atom_site_aniso_U_12
O1 0.0268(17) 0.041(2) 0.0315(17) 0.0050(16) 0.0213(15) 0.0044(15)
N1 0.024(2) 0.034(2) 0.030(2) -0.0018(19) 0.0192(18) -0.0019(17)
N5 0.020(2) 0.041(3) 0.027(2) 0.0042(19) 0.0160(19) -0.0015(18)
N4 0.023(2) 0.030(2) 0.027(2) 0.0015(18) 0.0173(19) 0.0021(17)
N3 0.026(2) 0.035(2) 0.027(2) 0.0007(19) 0.019(2) 0.0007(18)
N2 0.0204(19) 0.033(2) 0.030(2) 0.0016(18) 0.0174(18) 0.0010(17)
C11 0.021(2) 0.030(3) 0.020(2) 0.001(2) 0.013(2) -0.004(2)
C14 0.030(3) 0.034(3) 0.035(3) 0.002(2) 0.023(2) -0.003(2)
C12 0.027(3) 0.048(3) 0.027(2) -0.004(2) 0.020(2) -0.003(2)
C20 0.023(3) 0.039(3) 0.023(2) 0.002(2) 0.013(2) 0.002(2)
C16 0.022(2) 0.030(3) 0.026(3) -0.004(2) 0.018(2) -0.005(2)
C15 0.023(3) 0.034(3) 0.025(2) 0.000(2) 0.016(2) -0.004(2)
C2 0.025(3) 0.028(3) 0.029(2) 0.000(2) 0.019(2) -0.003(2)
C17 0.029(3) 0.025(3) 0.029(2) -0.002(2) 0.019(2) -0.006(2)
C21 0.025(3) 0.035(3) 0.026(3) 0.000(2) 0.019(2) 0.003(2)
C10 0.018(2) 0.030(3) 0.021(2) 0.002(2) 0.013(2) -0.003(2)
C13 0.032(3) 0.041(3) 0.035(3) 0.000(2) 0.025(2) 0.005(2)
C9 0.019(2) 0.031(3) 0.022(2) -0.002(2) 0.013(2) -0.003(2)
C8 0.022(3) 0.039(3) 0.020(2) -0.001(2) 0.012(2) 0.004(2)
C7 0.029(3) 0.035(3) 0.030(3) 0.004(2) 0.022(2) 0.004(2)
C6 0.019(2) 0.023(3) 0.025(2) -0.004(2) 0.015(2) 0.001(2)
C5 0.018(2) 0.026(3) 0.021(2) -0.002(2) 0.011(2) 0.000(2)
C4 0.026(3) 0.022(3) 0.027(2) -0.005(2) 0.019(2) -0.001(2)
C18 0.026(3) 0.035(3) 0.034(3) 0.002(2) 0.022(2) 0.003(2)
C3 0.018(2) 0.026(3) 0.030(2) -0.007(2) 0.016(2) -0.002(2)
C19 0.020(2) 0.042(3) 0.032(3) 0.005(2) 0.013(2) 0.003(2)
C1 0.019(2) 0.033(3) 0.031(3) -0.001(2) 0.017(2) -0.002(2)
C22 0.046(3) 0.051(4) 0.039(3) 0.004(3) 0.029(3) 0.009(3)

loop_
_atom_type_symbol
_atom_type_description
_atom_type_scat_dispersion_real
_atom_type_scat_dispersion_imag
_atom_type_scat_source
C C 0.0181 0.0091 'International Tables Vol C Tables 4.2.6.8 and 6.1.1.4'
H H 0.0000 0.0000 'International Tables Vol C Tables 4.2.6.8 and 6.1.1.4'
N N 0.0311 0.0180 'International Tables Vol C Tables 4.2.6.8 and 6.1.1.4'
O O 0.0492 0.0322 'International Tables Vol C Tables 4.2.6.8 and 6.1.1.4'

loop_
_exptl_crystal_face_index_h
_exptl_crystal_face_index_k
_exptl_crystal_face_index_l
_exptl_crystal_face_perp_dist
-7 3 9 0.0322
-10 -1 -7 0.0315
12 -2 -3 0.0286
8 2 9 0.0575
0 5 -6 0.0052
0 -5 6 0.0052

loop_
_geom_angle_atom_site_label_1
_geom_angle_atom_site_label_2
_geom_angle_atom_site_label_3
_geom_angle
C1 N1 C9 115.6(3)
H5A N5 H5B 120.0
C21 N5 H5A 120.0
C21 N5 H5B 120.0
C16 N4 C17 119.0(4)
N2 N3 C12 130.7(3)
C15 N3 N2 113.6(3)
C15 N3 C12 115.4(3)
C11 N2 N3 103.9(3)
N2 C11 C16 119.4(4)
N2 C11 C10 111.3(3)
C10 C11 C16 129.2(4)
H14A C14 H14B 109.2
C15 C14 H14A 111.3
C15 C14 H14B 111.3
C15 C14 C13 102.1(3)
C13 C14 H14A 111.3
C13 C14 H14B 111.3
N3 C12 H12A 111.7
N3 C12 H12B 111.7
N3 C12 C13 100.3(3)
H12A C12 H12B 109.5
C13 C12 H12A 111.7
C13 C12 H12B 111.7
C16 C20 H20 120.8
C19 C20 H20 120.8
C19 C20 C16 118.3(4)
N4 C16 C11 116.2(4)
N4 C16 C20 122.6(4)
C20 C16 C11 121.3(4)
N3 C15 C14 109.6(3)
N3 C15 C10 108.0(4)
C10 C15 C14 142.3(4)
C3 C2 H2 119.8
C3 C2 C1 120.5(4)
C1 C2 H2 119.8
N4 C17 C18 121.9(4)
N4 C17 C22 116.7(4)
C18 C17 C22 121.4(4)
O1 C21 N5 121.5(4)
O1 C21 C6 118.9(3)
N5 C21 C6 119.6(3)
C11 C10 C3 134.6(4)
C15 C10 C11 103.1(3)
C15 C10 C3 122.0(4)
C14 C13 H13A 110.6
C14 C13 H13B 110.6
C12 C13 C14 105.6(3)
C12 C13 H13A 110.6
C12 C13 H13B 110.6
H13A C13 H13B 108.7
N1 C9 C8 115.7(2)
N1 C9 C4 124.3(2)
C8 C9 C4 120.0
C9 C8 H8 120.0
C9 C8 C7 120.0
C7 C8 H8 120.0
C8 C7 H7 120.0
C6 C7 C8 120.0
C6 C7 H7 120.0
C7 C6 C21 117.0(2)
C7 C6 C5 120.0
C5 C6 C21 123.0(2)
C6 C5 H5 120.0
C4 C5 C6 120.0
C4 C5 H5 120.0
C9 C4 C3 118.0(2)
C5 C4 C9 120.0
C5 C4 C3 122.0(2)
C17 C18 H18 120.7
C19 C18 C17 118.6(4)
C19 C18 H18 120.7
C2 C3 C10 117.3(4)
C2 C3 C4 116.5(3)
C4 C3 C10 125.8(3)
C20 C19 C18 119.6(4)
C20 C19 H19 120.2
C18 C19 H19 120.2
N1 C1 C2 125.1(4)
N1 C1 H1 117.5
C2 C1 H1 117.5
C17 C22 H22A 109.5
C17 C22 H22B 109.5
C17 C22 H22C 109.5
H22A C22 H22B 109.5
H22A C22 H22C 109.5
H22B C22 H22C 109.5

loop_
_geom_bond_atom_site_label_1
_geom_bond_atom_site_label_2
_geom_bond_distance
O1 C21 1.252(5)
N1 C9 1.390(3)
N1 C1 1.317(5)
N5 H5A 0.8800
N5 H5B 0.8800
N5 C21 1.330(5)
N4 C16 1.325(5)
N4 C17 1.341(5)
N3 N2 1.352(4)
N3 C12 1.459(5)
N3 C15 1.332(5)
N2 C11 1.348(5)
C11 C16 1.476(5)
C11 C10 1.441(5)
C14 H14A 0.9900
C14 H14B 0.9900
C14 C15 1.490(6)
C14 C13 1.544(5)
C12 H12A 0.9900
C12 H12B 0.9900
C12 C13 1.543(6)
C20 H20 0.9500
C20 C16 1.399(6)
C20 C19 1.372(6)
C15 C10 1.382(5)
C2 H2 0.9500
C2 C3 1.382(5)
C2 C1 1.398(5)
C17 C18 1.394(6)
C17 C22 1.498(5)
C21 C6 1.505(4)
C10 C3 1.475(5)
C13 H13A 0.9900
C13 H13B 0.9900
C9 C8 1.3900
C9 C4 1.3900
C8 H8 0.9500
C8 C7 1.3900
C7 H7 0.9500
C7 C6 1.3900
C6 C5 1.3900
C5 H5 0.9500
C5 C4 1.3900
C4 C3 1.455(4)
C18 H18 0.9500
C18 C19 1.380(5)
C19 H19 0.9500
C1 H1 0.9500
C22 H22A 0.9800
C22 H22B 0.9800
C22 H22C 0.9800

loop_
_exptl_oxdiff_crystal_face_indexfrac_h
_exptl_oxdiff_crystal_face_indexfrac_k
_exptl_oxdiff_crystal_face_indexfrac_l
_exptl_oxdiff_crystal_face_x
_exptl_oxdiff_crystal_face_y
_exptl_oxdiff_crystal_face_z
-7.0367 3.2330 9.2186 -0.0832 -0.2311 0.9694
-10.0327 -1.2782 -7.1213 0.3292 0.9328 0.1469
12.2179 -1.9400 -3.3624 -0.1349 -0.3863 -0.9125
8.0897 1.9108 8.7716 -0.3324 -0.9408 0.0662
0.0011 4.9914 -6.0812 0.9198 -0.3492 0.3458
-0.0011 -4.9914 6.0812 -0.9198 0.3492 -0.3458
